data_7247804
loop_
_publ_author_name
'Pradhan, Abinash'
'Sahoo, Sanand'
'Samal, Saroj L.'

_publ_section_title
;
 (C2H5NH3)2BiCl5&#x2212;xBrx perovskites containing 1D chains: effect of
 Br substitution on their structural and optical properties
;
_journal_issue 3
_journal_name_full CrystEngComm
_journal_page_first 312
_journal_page_last 323
_journal_paper_doi 10.1039/D3CE01019H
_journal_volume 26
_journal_year 2024
_chemical_formula_moiety 'Bi Br2.259 Cl2.741, C4 H16 N2'
_chemical_formula_sum 'C4 H16 Bi Br2.27 Cl2.73 N2'
_chemical_formula_weight 579.23
_space_group_crystal_system orthorhombic
_space_group_IT_number 64
_space_group_name_Hall '-C 2ac 2'
_space_group_name_H-M_alt 'C m c e'
_atom_sites_solution_hydrogens geom
_atom_sites_solution_primary dual
_audit_creation_date 2023-06-01
_audit_creation_method
;
Olex2 1.5-alpha
(compiled 2021.06.29 svn.r12e2184c for OlexSys, GUI svn.r6374)
;
_audit_update_record
;
2023-10-09 deposited with the CCDC.	2023-12-01 downloaded from the CCDC.
;
_cell_angle_alpha 90
_cell_angle_beta 90
_cell_angle_gamma 90
_cell_formula_units_Z 8
_cell_length_a 7.6954(2)
_cell_length_b 22.2151(8)
_cell_length_c 17.9473(5)
_cell_measurement_reflns_used 3515
_cell_measurement_temperature 293(2)
_cell_measurement_theta_max 24.8430
_cell_measurement_theta_min 1.8230
_cell_volume 3068.16(16)
_computing_cell_refinement 'CrysAlisPro 1.171.41.93a (Rigaku OD, 2020)'
_computing_data_collection 'CrysAlisPro 1.171.41.93a (Rigaku OD, 2020)'
_computing_data_reduction 'CrysAlisPro 1.171.41.93a (Rigaku OD, 2020)'
_computing_molecular_graphics 'Olex2 1.5-alpha (Dolomanov et al., 2009)'
_computing_publication_material 'Olex2 1.5-alpha (Dolomanov et al., 2009)'
_computing_structure_refinement 'SHELXL 2018/3 (Sheldrick, 2015)'
_computing_structure_solution 'SHELXT 2018/2 (Sheldrick, 2018)'
_diffrn_ambient_temperature 293(2)
_diffrn_detector 'Hybrid Pixel Array Detector'
_diffrn_detector_area_resol_mean 10.0000
_diffrn_measured_fraction_theta_full 1.000
_diffrn_measured_fraction_theta_max 0.954
_diffrn_measurement_details
;
List of Runs (angles in degrees, time in seconds):

  # Type    Start    End  Width  t~exp~   \w     \q     \k     \f   Frames
#--------------------------------------------------------------------------
  1  \w    -77.00 -51.00   0.50  171.53    --   10.00 -80.00 126.00   52
  2  \w     11.00  37.00   0.50  171.53    --   10.00  46.00  52.00   52
  3  \w    -21.00  16.00   0.50  171.53    --   10.00 -80.00 126.00   74
  4  \w    -17.00  28.00   0.50  171.53    --   10.00 -77.00-180.00   90
  5  \w    -13.00  99.00   0.50  171.53    --   10.00  77.00  60.00  224
  6  \w    -70.00 -33.00   0.50  171.53    --   10.00 -77.00-180.00   74
  7  \w    -38.00   6.00   0.50  171.53    --  -10.20 -77.00  90.00   88
;
_diffrn_measurement_device 'four-circle diffractometer'
_diffrn_measurement_device_type 'XtaLAB Pro II AFC12 (RINC): Kappa single'
_diffrn_measurement_method '\w scans'
_diffrn_orient_matrix_type 'CrysAlisPro convention (1999,Acta A55,543-557)'
_diffrn_orient_matrix_UB_11 0.0780942000
_diffrn_orient_matrix_UB_12 -0.0003674000
_diffrn_orient_matrix_UB_13 0.0209859000
_diffrn_orient_matrix_UB_21 0.0117863000
_diffrn_orient_matrix_UB_22 -0.0308669000
_diffrn_orient_matrix_UB_23 -0.0088542000
_diffrn_orient_matrix_UB_31 0.0475395000
_diffrn_orient_matrix_UB_32 0.0082163000
_diffrn_orient_matrix_UB_33 -0.0322703000
_diffrn_radiation_monochromator mirror
_diffrn_radiation_probe x-ray
_diffrn_radiation_type 'Mo K\a'
_diffrn_radiation_wavelength 0.71073
_diffrn_reflns_av_R_equivalents 0.0465
_diffrn_reflns_av_unetI/netI 0.0535
_diffrn_reflns_Laue_measured_fraction_full 1.000
_diffrn_reflns_Laue_measured_fraction_max 0.954
_diffrn_reflns_limit_h_max 6
_diffrn_reflns_limit_h_min -9
_diffrn_reflns_limit_k_max 27
_diffrn_reflns_limit_k_min -27
_diffrn_reflns_limit_l_max 22
_diffrn_reflns_limit_l_min -22
_diffrn_reflns_number 8465
_diffrn_reflns_point_group_measured_fraction_full 1.000
_diffrn_reflns_point_group_measured_fraction_max 0.954
_diffrn_reflns_theta_full 25.242
_diffrn_reflns_theta_max 27.075
_diffrn_reflns_theta_min 1.833
_diffrn_source 'micro-focus sealed X-ray tube'
_diffrn_source_type 'Rigaku (Mo) X-ray Source'
_exptl_absorpt_coefficient_mu 17.841
_exptl_absorpt_correction_T_max 1.00000
_exptl_absorpt_correction_T_min 0.38775
_exptl_absorpt_correction_type multi-scan
_exptl_absorpt_process_details
;
CrysAlisPro 1.171.41.93a (Rigaku Oxford Diffraction, 2020)
Empirical absorption correction using spherical harmonics,
implemented in SCALE3 ABSPACK scaling algorithm.
;
_exptl_crystal_density_diffrn 2.508
_exptl_crystal_description crystalline
_exptl_crystal_F_000 2103
_exptl_crystal_size_max 0.18
_exptl_crystal_size_mid 0.15
_exptl_crystal_size_min 0.12
_refine_diff_density_max 1.111
_refine_diff_density_min -0.662
_refine_diff_density_rms 0.145
_refine_ls_extinction_method none
_refine_ls_goodness_of_fit_ref 1.032
_refine_ls_hydrogen_treatment constr
_refine_ls_matrix_type full
_refine_ls_number_parameters 79
_refine_ls_number_reflns 1737
_refine_ls_number_restraints 57
_refine_ls_restrained_S_all 1.021
_refine_ls_R_factor_all 0.0796
_refine_ls_R_factor_gt 0.0438
_refine_ls_shift/su_max 0.001
_refine_ls_shift/su_mean 0.000
_refine_ls_structure_factor_coef Fsqd
_refine_ls_weighting_details 'w=1/[\s^2^(Fo^2^)+(0.0462P)^2^+1.2022P] where P=(Fo^2^+2Fc^2^)/3'
_refine_ls_weighting_scheme calc
_refine_ls_wR_factor_gt 0.0848
_refine_ls_wR_factor_ref 0.0924
_reflns_Friedel_coverage 0.000
_reflns_number_gt 1193
_reflns_number_total 1737
_reflns_threshold_expression 'I > 2\s(I)'
_cod_data_source_file d3ce01019h2.cif
_cod_data_source_block ab256f
_cod_depositor_comments 'Adding full bibliography for 7247803--7247812.cif.'
_cod_original_sg_symbol_Hall '-C 2bc 2'
_cod_database_code 7247804
_shelx_shelxl_version_number 2018/3
_chemical_oxdiff_formula (C2H5NH3)2BiCl3Br2
_shelx_space_group_comment
;
The symmetry employed for this shelxl refinement is uniquely defined
by the following loop, which should always be used as a source of
symmetry information in preference to the above space-group names.
They are only intended as comments.
;
_reflns_odcompleteness_completeness 99.67
_reflns_odcompleteness_iscentric 1
_reflns_odcompleteness_theta 26.32
_olex2_refinement_description
;
1. Fixed Uiso
 At 1.2 times of:
  All C(H,H) groups, {H2A,H2B,H2C} of N2, {H1A,H1B,H1C} of C1
 At 1.5 times of:
  {H1D,H1E,H1F} of N1, {H3A,H3B,H3C} of C3
2. Shared sites
{Cl1, Br1}
{Cl3, Br3}
{Cl4, Br4}
{Cl2, Br2}
3. Uiso/Uaniso restraints and constraints
All non-hydrogen atoms have similar U: within 2A with sigma of 0.02 and sigma
for terminal atoms of 0.04 within 2A
Uanis(Cl1) = Uanis(Br1)
Uanis(Cl3) = Uanis(Br3)
Uanis(Cl4) = Uanis(Br4)
Uanis(Cl2) = Uanis(Br2)
4. Rigid body (RIGU) restrains
 N1, C1, C2
 with sigma for 1-2 distances of 0.01 and sigma for 1-3 distances of 0.01
5. Others
 Sof(Br1)=1-FVAR(1)
 Sof(Cl1)=FVAR(1)
 Sof(Br3)=0.5*(1-FVAR(3))
 Sof(Cl3)=0.5*FVAR(3)
 Sof(Br4)=0.5*(1-FVAR(4))
 Sof(Cl4)=0.5*FVAR(4)
 Sof(Br2)=0.5*(1-FVAR(5))
 Sof(Cl2)=0.5*FVAR(5)
 Fixed Sof: H2B(0.5) H2C(0.5) H4A(0.5) H4B(0.5) H3B(0.5) H3C(0.5) C1(0.5)
 H1A(0.5) H1B(0.5) H1C(0.5) C2(0.5) H2D(0.5) H2E(0.5) N1(0.5) H1D(0.5) H1E(0.5)
 H1F(0.5)
6.a Free rotating group:
 C1(C2,N1)
6.b Secondary CH2 refined with riding coordinates:
 C4(H4A,H4B), C2(H2D,H2E)
6.c Me refined with riding coordinates:
 N2(H2A,H2B,H2C), C3(H3A,H3B,H3C), C1(H1A,H1B,H1C), N1(H1D,H1E,H1F)
;
_olex2_submission_special_instructions 'No special instructions were received'
_oxdiff_exptl_absorpt_empirical_details
;
Empirical correction (ABSPACK) includes:
- Absorption correction using spherical harmonics
- Frame scaling
;
_oxdiff_exptl_absorpt_empirical_full_max 2.793
_oxdiff_exptl_absorpt_empirical_full_min 0.476

loop_
_space_group_symop_operation_xyz
'x, y, z'
'-x, -y+1/2, z+1/2'
'-x, y+1/2, -z+1/2'
'x, -y, -z'
'x+1/2, y+1/2, z'
'-x+1/2, -y+1, z+1/2'
'-x+1/2, y+1, -z+1/2'
'x+1/2, -y+1/2, -z'
'-x, -y, -z'
'x, y-1/2, -z-1/2'
'x, -y-1/2, z-1/2'
'-x, y, z'
'-x+1/2, -y+1/2, -z'
'x+1/2, y, -z-1/2'
'x+1/2, -y, z-1/2'
'-x+1/2, y+1/2, z'

loop_
_atom_site_label
_atom_site_type_symbol
_atom_site_fract_x
_atom_site_fract_y
_atom_site_fract_z
_atom_site_U_iso_or_equiv
_atom_site_adp_type
_atom_site_occupancy
_atom_site_site_symmetry_order
_atom_site_calc_flag
_atom_site_refinement_flags_posn
_atom_site_refinement_flags_adp
_atom_site_refinement_flags_occupancy
_atom_site_disorder_assembly
_atom_site_disorder_group
Bi1 Bi 0.500000 0.36565(2) 0.63207(2) 0.0509(2) Uani 1 2 d S T P . .
Cl1 Cl 0.24687(18) 0.37941(7) 0.53193(8) 0.0943(7) Uani 0.503(6) 1 d . U P A 3
Cl3 Cl 0.500000 0.48891(9) 0.66264(12) 0.1021(11) Uani 0.499(9) 2 d S TU P A 5
Cl2 Cl 0.500000 0.24411(9) 0.60112(14) 0.0992(12) Uani 0.518(10) 2 d S TU P A 9
Cl4 Cl 0.750000 0.34895(15) 0.750000 0.1270(17) Uani 0.718(9) 2 d S TU P A 7
Br3 Br 0.500000 0.48891(9) 0.66264(12) 0.1021(11) Uani 0.501(9) 2 d S TU P A 6
Br1 Br 0.24687(18) 0.37941(7) 0.53193(8) 0.0943(7) Uani 0.497(6) 1 d . U P A 4
Br4 Br 0.750000 0.34895(15) 0.750000 0.1270(17) Uani 0.282(9) 2 d S TU P A 8
Br2 Br 0.500000 0.24411(9) 0.60112(14) 0.0992(12) Uani 0.482(10) 2 d S TU P A 10
N2 N 0.500000 0.4676(5) 0.8490(5) 0.089(4) Uani 1 2 d S TU P . .
H2A H 0.500000 0.437534 0.881681 0.107 Uiso 0.5 1 calc R U P B -1
H2B H 0.405569 0.465205 0.820483 0.107 Uiso 0.5 1 calc R U P B -1
H2C H 0.594431 0.465205 0.820484 0.107 Uiso 0.5 1 calc R U P B -1
C4 C 0.500000 0.5242(8) 0.8881(9) 0.140(7) Uani 1 2 d S TU P . .
H4A H 0.398660 0.524770 0.920274 0.168 Uiso 0.5 1 calc R U P . .
H4B H 0.601340 0.524770 0.920274 0.168 Uiso 0.5 1 calc R U P . .
C3 C 0.500000 0.5762(7) 0.8483(8) 0.161(8) Uani 1 2 d S TU P . .
H3A H 0.500000 0.609868 0.881822 0.242 Uiso 0.5 1 calc R U P C -1
H3B H 0.601858 0.577707 0.817498 0.242 Uiso 0.5 1 calc R U P C -1
H3C H 0.398142 0.577706 0.817498 0.242 Uiso 0.5 1 calc R U P C -1
C1 C 0.5510(19) 0.3257(8) 0.3153(9) 0.123(8) Uani 0.5 1 d G U P D -1
H1A H 0.484033 0.357575 0.293364 0.148 Uiso 0.5 1 calc R U P D -1
H1B H 0.653623 0.342210 0.337866 0.148 Uiso 0.5 1 calc R U P D -1
H1C H 0.583660 0.297380 0.277445 0.148 Uiso 0.5 1 calc R U P D -1
C2 C 0.4420(16) 0.2938(9) 0.3748(11) 0.148(9) Uani 0.5 1 d G U P D -1
H2D H 0.407549 0.322545 0.412712 0.178 Uiso 0.5 1 calc R U P D -1
H2E H 0.337469 0.277640 0.352190 0.178 Uiso 0.5 1 calc R U P D -1
N1 N 0.5448(17) 0.2431(8) 0.4106(9) 0.124(7) Uani 0.5 1 d G U P D -1
H1D H 0.479698 0.225052 0.444936 0.186 Uiso 0.5 1 calc R U P D -1
H1E H 0.575095 0.216460 0.375861 0.186 Uiso 0.5 1 calc R U P D -1
H1F H 0.639957 0.258021 0.431876 0.186 Uiso 0.5 1 calc R U P D -1

loop_
_atom_site_aniso_label
_atom_site_aniso_U_11
_atom_site_aniso_U_22
_atom_site_aniso_U_33
_atom_site_aniso_U_23
_atom_site_aniso_U_13
_atom_site_aniso_U_12
Bi1 0.0422(3) 0.0633(3) 0.0470(3) -0.0087(2) 0.000 0.000
Cl1 0.0723(9) 0.1297(15) 0.0810(11) -0.0057(8) -0.0277(7) 0.0168(9)
Cl3 0.167(2) 0.0576(14) 0.0819(15) -0.0115(11) 0.000 0.000
Cl2 0.126(2) 0.0617(16) 0.1095(18) -0.0174(12) 0.000 0.000
Cl4 0.106(2) 0.148(3) 0.127(3) 0.000 -0.074(2) 0.000
Br3 0.167(2) 0.0576(14) 0.0819(15) -0.0115(11) 0.000 0.000
Br1 0.0723(9) 0.1297(15) 0.0810(11) -0.0057(8) -0.0277(7) 0.0168(9)
Br4 0.106(2) 0.148(3) 0.127(3) 0.000 -0.074(2) 0.000
Br2 0.126(2) 0.0617(16) 0.1095(18) -0.0174(12) 0.000 0.000
N2 0.129(10) 0.070(8) 0.069(7) 0.000(6) 0.000 0.000
C4 0.231(18) 0.096(13) 0.092(11) -0.025(10) 0.000 0.000
C3 0.32(2) 0.070(11) 0.096(12) 0.015(10) 0.000 0.000
C1 0.056(16) 0.16(2) 0.150(18) 0.051(13) -0.028(10) 0.034(12)
C2 0.071(16) 0.17(2) 0.20(2) 0.065(15) -0.013(12) -0.007(13)
N1 0.044(14) 0.140(14) 0.189(14) 0.067(11) 0.006(9) -0.023(9)

loop_
_atom_type_symbol
_atom_type_description
_atom_type_scat_dispersion_real
_atom_type_scat_dispersion_imag
_atom_type_scat_source
C C 0.0033 0.0016 'International Tables Vol C Tables 4.2.6.8 and 6.1.1.4'
H H 0.0000 0.0000 'International Tables Vol C Tables 4.2.6.8 and 6.1.1.4'
Bi Bi -4.1077 10.2566 'International Tables Vol C Tables 4.2.6.8 and 6.1.1.4'
Br Br -0.2901 2.4595 'International Tables Vol C Tables 4.2.6.8 and 6.1.1.4'
Cl Cl 0.1484 0.1585 'International Tables Vol C Tables 4.2.6.8 and 6.1.1.4'
N N 0.0061 0.0033 'International Tables Vol C Tables 4.2.6.8 and 6.1.1.4'

loop_
_geom_angle_atom_site_label_1
_geom_angle_atom_site_label_2
_geom_angle_atom_site_label_3
_geom_angle
_geom_angle_site_symmetry_1
_geom_angle_site_symmetry_3
_geom_angle_publ_flag
Cl4 Bi1 Cl4 83.678(19) 14_457 . ?
Bi1 Cl4 Bi1 165.21(14) 14_557 . ?
Bi1 Br4 Bi1 165.21(14) 14_557 . ?
H2A N2 H2B 109.5 . . ?
H2A N2 H2C 109.5 . . ?
H2B N2 H2C 109.5 . . ?
C4 N2 H2A 109.5 . . ?
C4 N2 H2B 109.5 . . ?
C4 N2 H2C 109.5 . . ?
N2 C4 H4A 107.6 . . ?
N2 C4 H4B 107.6 . . ?
H4A C4 H4B 107.0 . . ?
C3 C4 N2 119.0(15) . . ?
C3 C4 H4A 107.6 . . ?
C3 C4 H4B 107.6 . . ?
C4 C3 H3A 109.5 . . ?
C4 C3 H3B 109.5 . . ?
C4 C3 H3C 109.5 . . ?
H3A C3 H3B 109.5 . . ?
H3A C3 H3C 109.5 . . ?
H3B C3 H3C 109.5 . . ?
H1A C1 H1B 109.5 . . ?
H1A C1 H1C 109.5 . . ?
H1B C1 H1C 109.5 . . ?
C2 C1 H1A 109.5 . . ?
C2 C1 H1B 109.5 . . ?
C2 C1 H1C 109.5 . . ?
C1 C2 H2D 109.5 . . ?
C1 C2 H2E 109.5 . . ?
H2D C2 H2E 108.1 . . ?
N1 C2 C1 110.7 . . ?
N1 C2 H2D 109.5 . . ?
N1 C2 H2E 109.5 . . ?
C2 N1 H1D 109.5 . . ?
C2 N1 H1E 109.5 . . ?
C2 N1 H1F 109.5 . . ?
H1D N1 H1E 109.5 . . ?
H1D N1 H1F 109.5 . . ?
H1E N1 H1F 109.5 . . ?

loop_
_geom_bond_atom_site_label_1
_geom_bond_atom_site_label_2
_geom_bond_distance
_geom_bond_site_symmetry_2
_geom_bond_publ_flag
Bi1 Cl1 2.6680(13) . ?
Bi1 Cl1 2.6680(13) 12_655 ?
Bi1 Cl3 2.7925(19) . ?
Bi1 Cl2 2.757(2) . ?
Bi1 Cl4 2.8842(5) . ?
Bi1 Cl4 2.8841(5) 14_457 ?
Bi1 Br3 2.7925(19) . ?
Bi1 Br1 2.6680(13) . ?
Bi1 Br4 2.8842(5) . ?
Bi1 Br2 2.757(2) . ?
N2 H2A 0.8900 . ?
N2 H2B 0.8900 . ?
N2 H2C 0.8900 . ?
N2 C4 1.440(17) . ?
C4 H4A 0.9700 . ?
C4 H4B 0.9700 . ?
C4 C3 1.36(2) . ?
C3 H3A 0.9600 . ?
C3 H3B 0.9600 . ?
C3 H3C 0.9600 . ?
C1 H1A 0.9600 . ?
C1 H1B 0.9600 . ?
C1 H1C 0.9600 . ?
C1 C2 1.5315 . ?
C2 H2D 0.9700 . ?
C2 H2E 0.9700 . ?
C2 N1 1.5193 . ?
N1 H1D 0.8900 . ?
N1 H1E 0.8900 . ?
N1 H1F 0.8900 . ?
